data_4506444
loop_
_publ_author_name
'Liao, Sheng-Yun'
'Gu, Wen'
'Yang, Lin-Yan'
'Li, Tian-Hao'
'Tian, Jin-Lei'
'Wang, Li'
'Zhang, Ming'
'Liu, Xin'

_publ_section_title
;
 Series of Novel 3D Heterometallic Frameworks Based on the Co(II)
 Coordination Chains and Ln(III) Coordination Layers
;
_journal_issue 8
_journal_name_full 'Crystal Growth &amp; Design'
_journal_page_first 3927
_journal_paper_doi 10.1021/cg300326e
_journal_volume 12
_journal_year 2012
_chemical_formula_sum 'C40 H28 Co N12 O20 Pr2'
_chemical_formula_weight 1337.49
_chemical_name_systematic
; 
 ? 
;
_space_group_IT_number 2
_symmetry_cell_setting triclinic
_symmetry_space_group_name_Hall '-P 1'
_symmetry_space_group_name_H-M 'P -1'
_atom_sites_solution_hydrogens geom
_atom_sites_solution_primary direct
_atom_sites_solution_secondary difmap
_audit_creation_method SHELXL-97
_cell_angle_alpha 84.768(3)
_cell_angle_beta 84.951(3)
_cell_angle_gamma 63.115(2)
_cell_formula_units_Z 1
_cell_length_a 9.1438(10)
_cell_length_b 10.6529(12)
_cell_length_c 12.6229(14)
_cell_measurement_temperature 293(2)
_cell_measurement_theta_max 54.97112
_cell_measurement_theta_min 6.104933
_cell_volume 1090.6(2)
_computing_structure_refinement 'SHELXL-97 (Sheldrick, 1997)'
_computing_structure_solution 'SHELXS-97 (Sheldrick, 1990)'
_diffrn_ambient_temperature 293(2)
_diffrn_measured_fraction_theta_full 0.990
_diffrn_measured_fraction_theta_max 0.990
_diffrn_radiation_monochromator graphite
_diffrn_radiation_source 'fine-focus sealed tube'
_diffrn_radiation_type MoK\a
_diffrn_radiation_wavelength 0.71075
_diffrn_reflns_av_R_equivalents 0.0388
_diffrn_reflns_av_sigmaI/netI 0.0543
_diffrn_reflns_limit_h_max 10
_diffrn_reflns_limit_h_min -10
_diffrn_reflns_limit_k_max 12
_diffrn_reflns_limit_k_min -12
_diffrn_reflns_limit_l_max 15
_diffrn_reflns_limit_l_min -13
_diffrn_reflns_number 7094
_diffrn_reflns_theta_full 25.01
_diffrn_reflns_theta_max 25.01
_diffrn_reflns_theta_min 3.05
_exptl_absorpt_coefficient_mu 2.675
_exptl_absorpt_correction_T_max 1.0000
_exptl_absorpt_correction_T_min 0.5123
_exptl_absorpt_correction_type multi-scan
_exptl_crystal_colour red
_exptl_crystal_density_diffrn 2.036
_exptl_crystal_density_method 'not measured'
_exptl_crystal_description block
_exptl_crystal_F_000 657
_exptl_crystal_size_max 0.25
_exptl_crystal_size_mid 0.20
_exptl_crystal_size_min 0.10
_refine_diff_density_max 1.206
_refine_diff_density_min -1.718
_refine_diff_density_rms 0.164
_refine_ls_extinction_method none
_refine_ls_goodness_of_fit_ref 1.176
_refine_ls_hydrogen_treatment mixed
_refine_ls_matrix_type full
_refine_ls_number_parameters 346
_refine_ls_number_reflns 3818
_refine_ls_number_restraints 4
_refine_ls_restrained_S_all 1.175
_refine_ls_R_factor_all 0.0439
_refine_ls_R_factor_gt 0.0409
_refine_ls_shift/su_max 0.000
_refine_ls_shift/su_mean 0.000
_refine_ls_structure_factor_coef Fsqd
_refine_ls_weighting_details 'calc w=1/[\s^2^(Fo^2^)+(0.0460P)^2^+3.3027P] where P=(Fo^2^+2Fc^2^)/3'
_refine_ls_weighting_scheme calc
_refine_ls_wR_factor_gt 0.1064
_refine_ls_wR_factor_ref 0.1079
_reflns_number_gt 3640
_reflns_number_total 3818
_reflns_threshold_expression >2sigma(I)
_cod_data_source_file cg300326e_si_004.cif
_cod_data_source_block c110315f
_cod_original_sg_symbol_H-M P-1
_cod_database_code 4506444

loop_
_symmetry_equiv_pos_as_xyz
'x, y, z'
'-x, -y, -z'

loop_
_atom_site_label
_atom_site_type_symbol
_atom_site_fract_x
_atom_site_fract_y
_atom_site_fract_z
_atom_site_U_iso_or_equiv
_atom_site_adp_type
_atom_site_occupancy
_atom_site_symmetry_multiplicity
_atom_site_calc_flag
_atom_site_refinement_flags
Pr1 Pr 0.77730(4) 0.45183(3) 0.51488(2) 0.01287(13) Uani 1 1 d D
Co1 Co 1.0000 0.0000 0.0000 0.0228(3) Uani 1 2 d S
N4 N 0.2850(6) -0.0105(5) 0.7129(4) 0.0229(12) Uani 1 1 d .
O1 O 0.7154(5) 0.3980(4) 0.3376(4) 0.0240(10) Uani 1 1 d .
O4 O 0.7466(7) 0.3301(5) -0.1650(4) 0.0425(13) Uani 1 1 d .
N6 N 0.1027(7) 0.0104(6) 0.8354(5) 0.0283(13) Uani 1 1 d .
O2 O 0.8378(5) 0.5337(5) 0.3331(4) 0.0270(10) Uani 1 1 d .
C5 C 0.7451(8) 0.6445(7) 0.0120(6) 0.0282(15) Uani 1 1 d .
N1 N 0.7523(7) 0.7681(6) -0.0331(5) 0.0277(13) Uani 1 1 d .
N5 N 0.2326(7) 0.0305(7) 0.8117(5) 0.0365(15) Uani 1 1 d .
C18 C 0.7622(8) 0.3077(7) -0.0675(5) 0.0259(14) Uani 1 1 d .
O5 O 0.7322(5) 0.2523(4) 0.5688(4) 0.0295(11) Uani 1 1 d .
C8 C 0.7194(7) -0.0045(6) 0.5889(5) 0.0178(12) Uani 1 1 d .
H8 H 0.8195 -0.0042 0.5681 0.021 Uiso 1 1 calc R
O3 O 0.7987(6) 0.1887(5) -0.0177(4) 0.0305(11) Uani 1 1 d .
C1 C 0.7569(8) 0.5003(7) 0.1686(5) 0.0239(14) Uani 1 1 d .
O7 O 1.0116(5) 0.2550(5) 0.4463(4) 0.0339(12) Uani 1 1 d .
C6 C 0.7582(8) 0.6206(7) 0.1211(5) 0.0278(15) Uani 1 1 d .
H6 H 0.7677 0.6851 0.1615 0.033 Uiso 1 1 calc R
C3 C 0.7410(8) 0.4247(7) -0.0015(5) 0.0245(14) Uani 1 1 d .
N3 N 0.8508(7) 0.9155(6) -0.0508(5) 0.0269(12) Uani 1 1 d .
C2 C 0.7467(8) 0.4023(7) 0.1085(5) 0.0254(14) Uani 1 1 d .
H2 H 0.7438 0.3218 0.1417 0.030 Uiso 1 1 calc R
O10 O 0.6048(5) 0.5284(5) 0.6799(4) 0.0267(10) Uani 1 1 d D
C11 C 0.4317(7) -0.0071(6) 0.6656(5) 0.0198(13) Uani 1 1 d .
C10 C 0.5639(7) -0.1343(6) 0.6433(5) 0.0217(13) Uani 1 1 d .
H10 H 0.5561 -0.2186 0.6550 0.026 Uiso 1 1 calc R
O6 O 0.4695(5) 0.3607(4) 0.5397(4) 0.0313(11) Uani 1 1 d .
C9 C 0.7099(7) -0.1321(6) 0.6024(5) 0.0200(13) Uani 1 1 d .
N2 N 0.8770(7) 0.7894(6) -0.0082(5) 0.0292(13) Uani 1 1 d .
O8 O 0.8385(6) 0.6307(4) 0.5540(4) 0.0302(11) Uani 1 1 d .
C12 C 0.4360(7) 0.1210(6) 0.6435(5) 0.0191(13) Uani 1 1 d .
H12 H 0.3421 0.2054 0.6537 0.023 Uiso 1 1 calc R
O9 O 0.9545(6) 0.3460(5) 0.6670(4) 0.0346(12) Uani 1 1 d .
C7 C 0.5824(7) 0.1211(6) 0.6059(5) 0.0186(12) Uani 1 1 d .
C16 C 0.0742(9) -0.0422(10) 0.7527(6) 0.046(2) Uani 1 1 d .
H16 H -0.0144 -0.0618 0.7486 0.055 Uiso 1 1 calc R
C4 C 0.7376(8) 0.5493(7) -0.0510(6) 0.0278(15) Uani 1 1 d .
H4 H 0.7305 0.5669 -0.1244 0.033 Uiso 1 1 calc R
C19 C 0.5952(7) 0.2557(6) 0.5699(5) 0.0196(13) Uani 1 1 d .
C17 C 0.7705(7) 0.4735(6) 0.2872(5) 0.0221(14) Uani 1 1 d .
C15 C 0.1940(10) -0.0632(10) 0.6750(6) 0.046(2) Uani 1 1 d .
H15 H 0.2091 -0.1046 0.6106 0.056 Uiso 1 1 calc R
C20 C 0.8553(7) 0.7384(6) 0.5677(5) 0.0204(13) Uani 1 1 d .
C13 C 0.6454(10) 0.8786(8) -0.0914(6) 0.0398(18) Uani 1 1 d .
H13 H 0.5498 0.8886 -0.1195 0.048 Uiso 1 1 calc R
C14 C 0.7094(9) 0.9720(7) -0.0998(6) 0.0354(17) Uani 1 1 d .
H14 H 0.6624 1.0613 -0.1343 0.042 Uiso 1 1 calc R
H10A H 0.504(3) 0.547(8) 0.679(3) 0.053 Uiso 1 1 d D
H10B H 0.643(4) 0.483(7) 0.738(2) 0.053 Uiso 1 1 d D

loop_
_atom_site_aniso_label
_atom_site_aniso_U_11
_atom_site_aniso_U_22
_atom_site_aniso_U_33
_atom_site_aniso_U_23
_atom_site_aniso_U_13
_atom_site_aniso_U_12
Pr1 0.01502(19) 0.00701(17) 0.0148(2) -0.00123(12) -0.00130(12) -0.00318(13)
Co1 0.0284(7) 0.0198(6) 0.0216(7) -0.0014(5) 0.0011(5) -0.0123(5)
N4 0.022(3) 0.022(3) 0.025(3) -0.002(2) 0.003(2) -0.012(2)
O1 0.029(2) 0.023(2) 0.025(3) 0.0031(19) -0.0014(19) -0.018(2)
O4 0.067(4) 0.033(3) 0.025(3) 0.002(2) -0.010(3) -0.020(3)
N6 0.027(3) 0.035(3) 0.026(3) -0.005(2) 0.004(2) -0.016(3)
O2 0.035(3) 0.035(3) 0.018(3) -0.0030(19) -0.0021(19) -0.021(2)
C5 0.032(4) 0.022(3) 0.034(4) 0.001(3) -0.006(3) -0.014(3)
N1 0.040(3) 0.025(3) 0.025(3) 0.003(2) -0.006(2) -0.021(3)
N5 0.035(3) 0.055(4) 0.027(4) -0.010(3) 0.008(3) -0.028(3)
C18 0.035(4) 0.019(3) 0.022(4) 0.002(3) -0.004(3) -0.010(3)
O5 0.028(2) 0.019(2) 0.045(3) 0.003(2) -0.001(2) -0.014(2)
C8 0.022(3) 0.013(3) 0.019(3) 0.002(2) 0.001(2) -0.009(3)
O3 0.037(3) 0.020(2) 0.035(3) -0.002(2) -0.004(2) -0.013(2)
C1 0.027(3) 0.024(3) 0.021(4) -0.001(3) -0.001(3) -0.012(3)
O7 0.020(2) 0.021(2) 0.057(4) -0.010(2) 0.009(2) -0.006(2)
C6 0.037(4) 0.027(4) 0.026(4) -0.006(3) -0.002(3) -0.020(3)
C3 0.034(4) 0.020(3) 0.020(4) 0.002(3) -0.004(3) -0.013(3)
N3 0.034(3) 0.021(3) 0.027(3) 0.001(2) 0.000(2) -0.014(2)
C2 0.033(4) 0.024(3) 0.023(4) 0.001(3) -0.004(3) -0.015(3)
O10 0.023(2) 0.034(3) 0.023(3) -0.002(2) 0.0025(18) -0.014(2)
C11 0.017(3) 0.022(3) 0.022(4) -0.007(3) 0.004(2) -0.010(3)
C10 0.026(3) 0.018(3) 0.022(4) -0.003(2) 0.001(3) -0.011(3)
O6 0.030(3) 0.015(2) 0.038(3) 0.008(2) -0.003(2) -0.002(2)
C9 0.023(3) 0.017(3) 0.019(3) -0.006(2) -0.003(2) -0.006(3)
N2 0.033(3) 0.024(3) 0.036(4) 0.005(2) -0.006(2) -0.017(3)
O8 0.039(3) 0.012(2) 0.040(3) -0.0087(19) -0.001(2) -0.011(2)
C12 0.020(3) 0.013(3) 0.018(3) 0.003(2) -0.004(2) -0.002(2)
O9 0.035(3) 0.041(3) 0.034(3) 0.011(2) -0.012(2) -0.023(2)
C7 0.023(3) 0.014(3) 0.018(3) 0.002(2) -0.002(2) -0.009(3)
C16 0.037(4) 0.089(7) 0.032(5) -0.010(4) 0.003(3) -0.045(5)
C4 0.040(4) 0.027(4) 0.024(4) -0.001(3) -0.006(3) -0.021(3)
C19 0.025(3) 0.015(3) 0.016(3) -0.001(2) 0.003(2) -0.007(3)
C17 0.023(3) 0.020(3) 0.021(4) -0.009(3) 0.002(2) -0.006(3)
C15 0.056(5) 0.077(6) 0.028(5) -0.012(4) 0.006(4) -0.049(5)
C20 0.025(3) 0.014(3) 0.020(3) -0.001(2) -0.001(2) -0.006(3)
C13 0.042(4) 0.038(4) 0.043(5) 0.011(3) -0.019(4) -0.022(4)
C14 0.044(4) 0.025(4) 0.038(5) 0.011(3) -0.012(3) -0.017(3)

loop_
_atom_type_symbol
_atom_type_description
_atom_type_scat_dispersion_real
_atom_type_scat_dispersion_imag
_atom_type_scat_source
C C 0.0033 0.0016 'International Tables Vol C Tables 4.2.6.8 and 6.1.1.4'
H H 0.0000 0.0000 'International Tables Vol C Tables 4.2.6.8 and 6.1.1.4'
Co Co 0.3494 0.9721 'International Tables Vol C Tables 4.2.6.8 and 6.1.1.4'
N N 0.0061 0.0033 'International Tables Vol C Tables 4.2.6.8 and 6.1.1.4'
O O 0.0106 0.0060 'International Tables Vol C Tables 4.2.6.8 and 6.1.1.4'
Pr Pr -0.2180 2.8214 'International Tables Vol C Tables 4.2.6.8 and 6.1.1.4'

loop_
_geom_angle_atom_site_label_1
_geom_angle_atom_site_label_2
_geom_angle_atom_site_label_3
_geom_angle
_geom_angle_site_symmetry_1
_geom_angle_site_symmetry_3
O8 Pr1 O6 83.65(16) . 2_666
O8 Pr1 O5 150.77(18) . .
O6 Pr1 O5 109.30(16) 2_666 .
O8 Pr1 O7 112.38(16) . .
O6 Pr1 O7 140.88(18) 2_666 .
O5 Pr1 O7 74.47(16) . .
O8 Pr1 O10 80.10(16) . .
O6 Pr1 O10 74.88(16) 2_666 .
O5 Pr1 O10 78.40(16) . .
O7 Pr1 O10 140.96(17) . .
O8 Pr1 O9 77.20(17) . .
O6 Pr1 O9 143.92(17) 2_666 .
O5 Pr1 O9 77.45(16) . .
O7 Pr1 O9 75.15(18) . .
O10 Pr1 O9 71.91(16) . .
O8 Pr1 O2 79.13(16) . .
O6 Pr1 O2 73.72(16) 2_666 .
O5 Pr1 O2 129.13(16) . .
O7 Pr1 O2 74.77(17) . .
O10 Pr1 O2 143.88(15) . .
O9 Pr1 O2 130.49(15) . .
O8 Pr1 O1 129.07(16) . .
O6 Pr1 O1 71.79(16) 2_666 .
O5 Pr1 O1 80.15(15) . .
O7 Pr1 O1 70.63(16) . .
O10 Pr1 O1 131.19(14) . .
O9 Pr1 O1 142.97(16) . .
O2 Pr1 O1 51.68(13) . .
O8 Pr1 C17 104.32(18) . .
O6 Pr1 C17 69.75(17) 2_666 .
O5 Pr1 C17 104.75(17) . .
O7 Pr1 C17 71.69(18) . .
O10 Pr1 C17 143.48(16) . .
O9 Pr1 C17 144.61(17) . .
O2 Pr1 C17 26.23(16) . .
O1 Pr1 C17 25.48(15) . .
O3 Co1 O3 180.0(4) 2_755 .
O3 Co1 N3 95.17(19) 2_755 1_545
O3 Co1 N3 84.83(19) . 1_545
O3 Co1 N3 84.83(19) 2_755 2_765
O3 Co1 N3 95.17(19) . 2_765
N3 Co1 N3 180.0(3) 1_545 2_765
O3 Co1 N6 85.6(2) 2_755 1_654
O3 Co1 N6 94.4(2) . 1_654
N3 Co1 N6 91.7(2) 1_545 1_654
N3 Co1 N6 88.3(2) 2_765 1_654
O3 Co1 N6 94.4(2) 2_755 2_656
O3 Co1 N6 85.6(2) . 2_656
N3 Co1 N6 88.3(2) 1_545 2_656
N3 Co1 N6 91.7(2) 2_765 2_656
N6 Co1 N6 180.0(3) 1_654 2_656
C15 N4 N5 111.0(6) . .
C15 N4 C11 128.4(6) . .
N5 N4 C11 120.2(5) . .
C17 O1 Pr1 92.6(4) . .
N5 N6 C16 108.6(6) . .
N5 N6 Co1 124.2(4) . 1_456
C16 N6 Co1 124.5(5) . 1_456
C17 O2 Pr1 93.8(4) . .
C4 C5 C6 122.4(6) . .
C4 C5 N1 121.1(6) . .
C6 C5 N1 116.3(6) . .
N2 N1 C13 111.5(5) . .
N2 N1 C5 116.9(5) . .
C13 N1 C5 131.2(6) . .
N6 N5 N4 106.9(5) . .
O4 C18 O3 124.4(6) . .
O4 C18 C3 119.6(6) . .
O3 C18 C3 116.0(6) . .
C19 O5 Pr1 122.4(4) . .
C7 C8 C9 120.7(6) . .
C7 C8 H8 119.6 . .
C9 C8 H8 119.6 . .
C18 O3 Co1 137.7(5) . .
C6 C1 C2 120.8(6) . .
C6 C1 C17 119.2(6) . .
C2 C1 C17 120.0(6) . .
C20 O7 Pr1 118.8(4) 2_766 .
C1 C6 C5 118.8(6) . .
C1 C6 H6 120.6 . .
C5 C6 H6 120.6 . .
C2 C3 C4 120.0(6) . .
C2 C3 C18 119.5(6) . .
C4 C3 C18 119.9(6) . .
N2 N3 C14 108.8(5) . .
N2 N3 Co1 116.0(4) . 1_565
C14 N3 Co1 133.3(5) . 1_565
C1 C2 C3 119.8(6) . .
C1 C2 H2 120.1 . .
C3 C2 H2 120.1 . .
Pr1 O10 H10A 118(3) . .
Pr1 O10 H10B 118(3) . .
H10A O10 H10B 109(3) . .
C10 C11 C12 122.7(6) . .
C10 C11 N4 117.6(5) . .
C12 C11 N4 119.8(5) . .
C11 C10 C9 117.7(6) . .
C11 C10 H10 121.1 . .
C9 C10 H10 121.1 . .
C19 O6 Pr1 175.8(4) . 2_666
C8 C9 C10 119.8(5) . .
C8 C9 C20 118.1(5) . 1_545
C10 C9 C20 122.0(5) . 1_545
N3 N2 N1 106.4(5) . .
C20 O8 Pr1 172.1(4) . .
C7 C12 C11 118.7(5) . .
C7 C12 H12 120.7 . .
C11 C12 H12 120.7 . .
C8 C7 C12 120.0(5) . .
C8 C7 C19 117.3(5) . .
C12 C7 C19 122.3(5) . .
N6 C16 C15 109.6(6) . .
N6 C16 H16 125.2 . .
C15 C16 H16 125.2 . .
C5 C4 C3 118.1(7) . .
C5 C4 H4 121.0 . .
C3 C4 H4 121.0 . .
O5 C19 O6 124.0(6) . .
O5 C19 C7 117.4(5) . .
O6 C19 C7 118.5(5) . .
O1 C17 O2 121.7(6) . .
O1 C17 C1 120.9(6) . .
O2 C17 C1 117.4(6) . .
O1 C17 Pr1 61.9(3) . .
O2 C17 Pr1 59.9(3) . .
C1 C17 Pr1 174.4(4) . .
N4 C15 C16 103.6(7) . .
N4 C15 H15 128.2 . .
C16 C15 H15 128.2 . .
O7 C20 O8 123.9(6) 2_766 .
O7 C20 C9 116.7(5) 2_766 1_565
O8 C20 C9 119.4(6) . 1_565
N1 C13 C14 104.0(6) . .
N1 C13 H13 128.0 . .
C14 C13 H13 128.0 . .
N3 C14 C13 109.2(6) . .
N3 C14 H14 125.4 . .
C13 C14 H14 125.4 . .

loop_
_geom_bond_atom_site_label_1
_geom_bond_atom_site_label_2
_geom_bond_distance
_geom_bond_site_symmetry_2
Pr1 O8 2.319(4) .
Pr1 O6 2.346(4) 2_666
Pr1 O5 2.373(4) .
Pr1 O7 2.383(4) .
Pr1 O10 2.462(4) .
Pr1 O9 2.467(5) .
Pr1 O2 2.486(4) .
Pr1 O1 2.531(4) .
Pr1 C17 2.865(6) .
Co1 O3 2.031(4) 2_755
Co1 O3 2.031(4) .
Co1 N3 2.110(5) 1_545
Co1 N3 2.110(5) 2_765
Co1 N6 2.218(6) 1_654
Co1 N6 2.218(6) 2_656
N4 C15 1.333(9) .
N4 N5 1.334(8) .
N4 C11 1.434(7) .
O1 C17 1.234(8) .
O4 C18 1.240(8) .
N6 N5 1.304(8) .
N6 C16 1.326(9) .
N6 Co1 2.218(6) 1_456
O2 C17 1.269(7) .
C5 C4 1.373(9) .
C5 C6 1.384(10) .
C5 N1 1.414(8) .
N1 N2 1.327(8) .
N1 C13 1.345(9) .
C18 O3 1.274(8) .
C18 C3 1.492(9) .
O5 C19 1.236(7) .
C8 C7 1.376(8) .
C8 C9 1.395(8) .
C8 H8 0.9300 .
C1 C6 1.369(9) .
C1 C2 1.385(9) .
C1 C17 1.504(9) .
O7 C20 1.246(7) 2_766
C6 H6 0.9300 .
C3 C2 1.389(9) .
C3 C4 1.404(9) .
N3 N2 1.323(7) .
N3 C14 1.336(9) .
N3 Co1 2.110(5) 1_565
C2 H2 0.9300 .
O10 H10A 0.851(10) .
O10 H10B 0.848(10) .
C11 C10 1.380(8) .
C11 C12 1.386(8) .
C10 C9 1.398(9) .
C10 H10 0.9300 .
O6 C19 1.247(7) .
O6 Pr1 2.346(4) 2_666
C9 C20 1.487(8) 1_545
O8 C20 1.253(7) .
C12 C7 1.380(8) .
C12 H12 0.9300 .
C7 C19 1.517(8) .
C16 C15 1.357(11) .
C16 H16 0.9300 .
C4 H4 0.9300 .
C15 H15 0.9300 .
C20 O7 1.246(7) 2_766
C20 C9 1.487(8) 1_565
C13 C14 1.357(10) .
C13 H13 0.9300 .
C14 H14 0.9300 .

loop_
_geom_hbond_atom_site_label_D
_geom_hbond_atom_site_label_H
_geom_hbond_atom_site_label_A
_geom_hbond_distance_DH
_geom_hbond_distance_HA
_geom_hbond_distance_DA
_geom_hbond_angle_DHA
_geom_hbond_site_symmetry_A
O10 H10B O4 0.848(10) 1.87(3) 2.682(7) 160(7) 1_556
O10 H10A O1 0.851(10) 1.845(13) 2.691(6) 173(6) 2_666
